data_7240207
loop_
_publ_author_name
'Hao, Yucheng'
'Pan, Yang'
'Lin, Yuan'
'He, Linbo'
'Ge, Guangjie'
'Ruan, Yu'
'Zhou, Haida'
'Xue, Yang'
'Koirala, Kisan'

_publ_section_title
;
 Highly Porous Aluminophosphates with Unique Three Dimensional Open
 Framework Structures from Mild Hydrothermal Syntheses
;
_journal_name_full CrystEngComm
_journal_paper_doi 10.1039/D0CE00075B
_journal_year 2020
_chemical_formula_sum 'Al H Na O5 P'
_chemical_formula_weight 161.94
_chemical_name_systematic 'a-H Al Na O5 P'
_chemical_properties_physical Heat-sensitive
_space_group_crystal_system tetragonal
_space_group_IT_number 92
_space_group_name_Hall 'P 4abw 2nw'
_space_group_name_H-M_alt 'P 41 21 2'
_audit_creation_method SHELXL-2014/7
_audit_update_record
;
2020-03-18 deposited with the CCDC.	2020-03-25 downloaded from the CCDC.
;
_cell_angle_alpha 90
_cell_angle_beta 90
_cell_angle_gamma 90
_cell_formula_units_Z 4
_cell_length_a 8.45090(10)
_cell_length_b 8.45090(10)
_cell_length_c 4.7354(2)
_cell_measurement_reflns_used 684
_cell_measurement_temperature 293(2)
_cell_measurement_theta_max 76.2980
_cell_measurement_theta_min 5.2200
_cell_volume 338.191(15)
_computing_structure_refinement 'SHELXL-2014/7 (Sheldrick, 2014)'
_diffrn_ambient_temperature 293(2)
_diffrn_measured_fraction_theta_full 1.000
_diffrn_measured_fraction_theta_max 0.958
_diffrn_measurement_device_type 'ROD, Synergy Custom DW system, HyPix'
_diffrn_radiation_type CuK\a
_diffrn_radiation_wavelength 1.54178
_diffrn_reflns_av_R_equivalents 0.0214
_diffrn_reflns_av_unetI/netI 0.0254
_diffrn_reflns_Laue_measured_fraction_full 1.000
_diffrn_reflns_Laue_measured_fraction_max 0.958
_diffrn_reflns_limit_h_max 10
_diffrn_reflns_limit_h_min -9
_diffrn_reflns_limit_k_max 10
_diffrn_reflns_limit_k_min -6
_diffrn_reflns_limit_l_max 4
_diffrn_reflns_limit_l_min -5
_diffrn_reflns_number 826
_diffrn_reflns_point_group_measured_fraction_full 0.990
_diffrn_reflns_point_group_measured_fraction_max 0.930
_diffrn_reflns_theta_full 67.679
_diffrn_reflns_theta_max 76.538
_diffrn_reflns_theta_min 7.412
_exptl_absorpt_coefficient_mu 10.361
_exptl_absorpt_correction_T_max 1.00000
_exptl_absorpt_correction_T_min 0.51860
_exptl_absorpt_correction_type multi-scan
_exptl_crystal_colour colorless
_exptl_crystal_density_diffrn 3.161
_exptl_crystal_description Column
_exptl_crystal_F_000 316
_exptl_crystal_size_max 0.08
_exptl_crystal_size_mid 0.06
_exptl_crystal_size_min 0.04
_refine_diff_density_max 0.540
_refine_diff_density_min -0.877
_refine_diff_density_rms 0.205
_refine_ls_abs_structure_details
;
 Flack x determined using 97 quotients [(I+)-(I-)]/[(I+)+(I-)]
 (Parsons, Flack and Wagner, Acta Cryst. B69 (2013) 249-259).
;
_refine_ls_abs_structure_Flack 0.05(4)
_refine_ls_extinction_method none
_refine_ls_goodness_of_fit_ref 1.227
_refine_ls_hydrogen_treatment undef
_refine_ls_matrix_type full
_refine_ls_number_parameters 43
_refine_ls_number_reflns 334
_refine_ls_number_restraints 0
_refine_ls_restrained_S_all 1.227
_refine_ls_R_factor_all 0.0598
_refine_ls_R_factor_gt 0.0498
_refine_ls_shift/su_max 0.000
_refine_ls_shift/su_mean 0.000
_refine_ls_structure_factor_coef Fsqd
_refine_ls_weighting_details 'w=1/[\s^2^(Fo^2^)+(0.1001P)^2^+2.2654P] where P=(Fo^2^+2Fc^2^)/3'
_refine_ls_weighting_scheme calc
_refine_ls_wR_factor_gt 0.1544
_refine_ls_wR_factor_ref 0.1793
_reflns_Friedel_coverage 0.459
_reflns_Friedel_fraction_full 0.970
_reflns_Friedel_fraction_max 0.875
_reflns_number_gt 316
_reflns_number_total 334
_reflns_threshold_expression 'I > 2\s(I)'
_cod_data_source_file d0ce00075b2.cif
_cod_data_source_block a
_cod_original_cell_volume 338.191(16)
_cod_original_formula_sum 'H Al Na O5 P'
_cod_database_code 7240207
_shelx_shelxl_version_number 2014/7
_shelx_space_group_comment
;
The symmetry employed for this shelxl refinement is uniquely defined
by the following loop, which should always be used as a source of
symmetry information in preference to the above space-group names.
They are only intended as comments.
;

loop_
_space_group_symop_operation_xyz
'x, y, z'
'-y+1/2, x+1/2, z+1/4'
'-x, -y, z+1/2'
'y+1/2, -x+1/2, z+3/4'
'x+1/2, -y+1/2, -z+3/4'
'-x+1/2, y+1/2, -z+1/4'
'y, x, -z'
'-y, -x, -z+1/2'

loop_
_atom_site_label
_atom_site_type_symbol
_atom_site_fract_x
_atom_site_fract_y
_atom_site_fract_z
_atom_site_U_iso_or_equiv
_atom_site_adp_type
_atom_site_occupancy
_atom_site_site_symmetry_order
_atom_site_calc_flag
_atom_site_refinement_flags_posn
_atom_site_refinement_flags_adp
_atom_site_refinement_flags_occupancy
_atom_site_disorder_assembly
_atom_site_disorder_group
P1 P 0.7852(2) 0.2148(2) 0.7500 0.0133(9) Uani 1 2 d S T P . .
Al1 Al 0.6111(3) 0.3889(3) 0.2500 0.0190(11) Uani 1 2 d S T P . .
Na1 Na 0.488(2) 0.038(2) 0.539(10) 0.093(8) Uani 0.5 1 d . . P . .
O1 O 0.4577(7) 0.4577(7) 0.5000 0.0149(19) Uani 1 2 d S T P . .
O2 O 0.6673(7) 0.2363(8) 0.5104(15) 0.0197(15) Uani 1 1 d . . . . .
O3 O 0.7559(8) 0.0454(8) 0.8518(14) 0.0194(16) Uani 1 1 d . . . . .

loop_
_atom_site_aniso_label
_atom_site_aniso_U_11
_atom_site_aniso_U_22
_atom_site_aniso_U_33
_atom_site_aniso_U_23
_atom_site_aniso_U_13
_atom_site_aniso_U_12
P1 0.0133(11) 0.0133(11) 0.0134(16) 0.0018(10) 0.0018(10) 0.0017(11)
Al1 0.0191(14) 0.0191(14) 0.019(2) -0.0016(12) -0.0016(12) -0.0029(14)
Na1 0.039(7) 0.088(13) 0.15(2) -0.037(17) -0.020(10) -0.012(7)
O1 0.016(3) 0.016(3) 0.013(4) -0.004(3) 0.004(3) -0.003(3)
O2 0.017(3) 0.023(3) 0.019(3) -0.003(3) -0.002(3) -0.003(2)
O3 0.021(3) 0.016(3) 0.021(3) 0.002(3) -0.005(3) 0.001(2)

loop_
_atom_type_symbol
_atom_type_description
_atom_type_scat_dispersion_real
_atom_type_scat_dispersion_imag
_atom_type_scat_source
Al Al 0.2130 0.2455 'International Tables Vol C Tables 4.2.6.8 and 6.1.1.4'
Na Na 0.1353 0.1239 'International Tables Vol C Tables 4.2.6.8 and 6.1.1.4'
O O 0.0492 0.0322 'International Tables Vol C Tables 4.2.6.8 and 6.1.1.4'
P P 0.2955 0.4335 'International Tables Vol C Tables 4.2.6.8 and 6.1.1.4'

loop_
_geom_angle_atom_site_label_1
_geom_angle_atom_site_label_2
_geom_angle_atom_site_label_3
_geom_angle
_geom_angle_site_symmetry_1
_geom_angle_site_symmetry_3
_geom_angle_publ_flag
O2 P1 O2 113.6(5) 8_666 . ?
O2 P1 O3 103.9(4) 8_666 8_666 ?
O2 P1 O3 111.0(4) . 8_666 ?
O2 P1 O3 111.0(4) 8_666 . ?
O2 P1 O3 103.9(4) . . ?
O3 P1 O3 113.7(5) 8_666 . ?
O2 P1 Na1 44.2(8) 8_666 8_666 ?
O2 P1 Na1 117.5(7) . 8_666 ?
O3 P1 Na1 61.2(7) 8_666 8_666 ?
O3 P1 Na1 137.4(8) . 8_666 ?
O2 P1 Na1 117.5(7) 8_666 . ?
O2 P1 Na1 44.2(8) . . ?
O3 P1 Na1 137.4(8) 8_666 . ?
O3 P1 Na1 61.2(7) . . ?
Na1 P1 Na1 153.1(6) 8_666 . ?
O2 P1 Na1 103.7(6) 8_666 2_545 ?
O2 P1 Na1 64.8(8) . 2_545 ?
O3 P1 Na1 151.0(5) 8_666 2_545 ?
O3 P1 Na1 46.7(6) . 2_545 ?
Na1 P1 Na1 147.6(4) 8_666 2_545 ?
Na1 P1 Na1 22.45(8) . 2_545 ?
O2 P1 Na1 64.8(8) 8_666 6_656 ?
O2 P1 Na1 103.7(6) . 6_656 ?
O3 P1 Na1 46.7(6) 8_666 6_656 ?
O3 P1 Na1 151.0(5) . 6_656 ?
Na1 P1 Na1 22.45(8) 8_666 6_656 ?
Na1 P1 Na1 147.6(4) . 6_656 ?
Na1 P1 Na1 160.1(7) 2_545 6_656 ?
O2 P1 Na1 91.7(7) 8_666 3_655 ?
O2 P1 Na1 86.0(7) . 3_655 ?
O3 P1 Na1 148.9(4) 8_666 3_655 ?
O3 P1 Na1 35.2(4) . 3_655 ?
Na1 P1 Na1 134.66(11) 8_666 3_655 ?
Na1 P1 Na1 43.98(18) . 3_655 ?
Na1 P1 Na1 21.67(13) 2_545 3_655 ?
Na1 P1 Na1 156.5(2) 6_656 3_655 ?
O2 P1 Na1 86.0(7) 8_666 7_656 ?
O2 P1 Na1 91.7(7) . 7_656 ?
O3 P1 Na1 35.2(4) 8_666 7_656 ?
O3 P1 Na1 148.9(4) . 7_656 ?
Na1 P1 Na1 43.98(18) 8_666 7_656 ?
Na1 P1 Na1 134.66(11) . 7_656 ?
Na1 P1 Na1 156.5(2) 2_545 7_656 ?
Na1 P1 Na1 21.67(13) 6_656 7_656 ?
Na1 P1 Na1 175.9(6) 3_655 7_656 ?
O2 Al1 O2 95.0(4) . 8_665 ?
O2 Al1 O1 88.4(2) . . ?
O2 Al1 O1 176.4(3) 8_665 . ?
O2 Al1 O1 176.4(3) . 3_664 ?
O2 Al1 O1 88.4(2) 8_665 3_664 ?
O1 Al1 O1 88.2(2) . 3_664 ?
O2 Al1 O3 95.1(3) . 6_656 ?
O2 Al1 O3 90.7(3) 8_665 6_656 ?
O1 Al1 O3 87.6(3) . 6_656 ?
O1 Al1 O3 86.2(3) 3_664 6_656 ?
O2 Al1 O3 90.7(3) . 2_544 ?
O2 Al1 O3 95.1(3) 8_665 2_544 ?
O1 Al1 O3 86.2(3) . 2_544 ?
O1 Al1 O3 87.6(3) 3_664 2_544 ?
O3 Al1 O3 171.4(5) 6_656 2_544 ?
O2 Al1 Na1 85.3(7) . 5 ?
O2 Al1 Na1 47.7(7) 8_665 5 ?
O1 Al1 Na1 131.5(6) . 5 ?
O1 Al1 Na1 98.0(7) 3_664 5 ?
O3 Al1 Na1 45.4(5) 6_656 5 ?
O3 Al1 Na1 141.8(5) 2_544 5 ?
O2 Al1 Na1 47.7(7) . 4_554 ?
O2 Al1 Na1 85.3(7) 8_665 4_554 ?
O1 Al1 Na1 98.0(7) . 4_554 ?
O1 Al1 Na1 131.5(6) 3_664 4_554 ?
O3 Al1 Na1 141.8(5) 6_656 4_554 ?
O3 Al1 Na1 45.4(5) 2_544 4_554 ?
Na1 Al1 Na1 112.1(7) 5 4_554 ?
O2 Al1 Na1 104.8(6) . 8_665 ?
O2 Al1 Na1 37.6(4) 8_665 8_665 ?
O1 Al1 Na1 140.0(5) . 8_665 ?
O1 Al1 Na1 78.7(6) 3_664 8_665 ?
O3 Al1 Na1 54.2(5) 6_656 8_665 ?
O3 Al1 Na1 130.1(6) 2_544 8_665 ?
Na1 Al1 Na1 21.8(3) 5 8_665 ?
Na1 Al1 Na1 119.0(6) 4_554 8_665 ?
O2 Al1 Na1 37.6(4) . . ?
O2 Al1 Na1 104.8(6) 8_665 . ?
O1 Al1 Na1 78.7(6) . . ?
O1 Al1 Na1 140.0(5) 3_664 . ?
O3 Al1 Na1 130.1(6) 6_656 . ?
O3 Al1 Na1 54.2(5) 2_544 . ?
Na1 Al1 Na1 119.0(6) 5 . ?
Na1 Al1 Na1 21.8(3) 4_554 . ?
Na1 Al1 Na1 133.2(7) 8_665 . ?
Na1 Na1 Na1 149.5(15) 2_545 4_554 ?
Na1 Na1 O2 114.5(12) 2_545 . ?
Na1 Na1 O2 81(2) 4_554 . ?
Na1 Na1 O3 96(2) 2_545 3_654 ?
Na1 Na1 O3 83.6(12) 4_554 3_654 ?
O2 Na1 O3 141.9(17) . 3_654 ?
Na1 Na1 O2 67.2(18) 2_545 2_545 ?
Na1 Na1 O2 137.5(18) 4_554 2_545 ?
O2 Na1 O2 102.4(7) . 2_545 ?
O3 Na1 O2 67.2(5) 3_654 2_545 ?
Na1 Na1 Na1 145.2(18) 2_545 3_654 ?
Na1 Na1 Na1 15.3(7) 4_554 3_654 ?
O2 Na1 Na1 94.6(18) . 3_654 ?
O3 Na1 Na1 68.4(9) 3_654 3_654 ?
O2 Na1 Na1 126.7(11) 2_545 3_654 ?
Na1 Na1 Na1 15.3(7) 2_545 3_655 ?
Na1 Na1 Na1 145.2(18) 4_554 3_655 ?
O2 Na1 Na1 101.2(10) . 3_655 ?
O3 Na1 Na1 110.9(18) 3_654 3_655 ?
O2 Na1 Na1 76.4(13) 2_545 3_655 ?
Na1 Na1 Na1 148.3(16) 3_654 3_655 ?
Na1 Na1 O3 66.5(12) 2_545 4_554 ?
Na1 Na1 O3 83.0(10) 4_554 4_554 ?
O2 Na1 O3 127.0(7) . 4_554 ?
O3 Na1 O3 85.4(5) 3_654 4_554 ?
O2 Na1 O3 122.5(15) 2_545 4_554 ?
Na1 Na1 O3 81.0(11) 3_654 4_554 ?
Na1 Na1 O3 67.5(15) 3_655 4_554 ?
Na1 Na1 O3 69.1(8) 2_545 . ?
Na1 Na1 O3 103.7(15) 4_554 . ?
O2 Na1 O3 57.0(4) . . ?
O3 Na1 O3 161.1(16) 3_654 . ?
O2 Na1 O3 113.9(14) 2_545 . ?
Na1 Na1 O3 117.7(15) 3_654 . ?
Na1 Na1 O3 53.8(7) 3_655 . ?
O3 Na1 O3 78.4(7) 4_554 . ?
Na1 Na1 O3 153.0(16) 2_545 2_544 ?
Na1 Na1 O3 57.2(15) 4_554 2_544 ?
O2 Na1 O3 62.2(9) . 2_544 ?
O3 Na1 O3 80.2(10) 3_654 2_544 ?
O2 Na1 O3 86.8(7) 2_545 2_544 ?
Na1 Na1 O3 57.7(10) 3_654 2_544 ?
Na1 Na1 O3 153.5(11) 3_655 2_544 ?
O3 Na1 O3 138.7(16) 4_554 2_544 ?
O3 Na1 O3 118.5(9) . 2_544 ?
Na1 Na1 P1 89.9(9) 2_545 . ?
Na1 Na1 P1 96.6(16) 4_554 . ?
O2 Na1 P1 27.9(3) . . ?
O3 Na1 P1 168.4(10) 3_654 . ?
O2 Na1 P1 106.1(9) 2_545 . ?
Na1 Na1 P1 111.8(15) 3_654 . ?
Na1 Na1 P1 75.4(7) 3_655 . ?
O3 Na1 P1 106.2(7) 4_554 . ?
O3 Na1 P1 29.7(2) . . ?
O3 Na1 P1 90.2(8) 2_544 . ?
Na1 Na1 Al1 86.9(18) 2_545 2_545 ?
Na1 Na1 Al1 107.7(13) 4_554 2_545 ?
O2 Na1 Al1 120.8(7) . 2_545 ?
O3 Na1 Al1 34.6(3) 3_654 2_545 ?
O2 Na1 Al1 34.2(3) 2_545 2_545 ?
Na1 Na1 Al1 94.4(8) 3_654 2_545 ?
Na1 Na1 Al1 100.6(14) 3_655 2_545 ?
O3 Na1 Al1 112.3(7) 4_554 2_545 ?
O3 Na1 Al1 147.8(15) . 2_545 ?
O3 Na1 Al1 74.5(6) 2_544 2_545 ?
P1 Na1 Al1 136.3(7) . 2_545 ?
Al1 O1 Al1 148.3(5) 3_665 . ?
P1 O2 Al1 138.6(4) . . ?
P1 O2 Na1 107.8(10) . . ?
Al1 O2 Na1 112.6(9) . . ?
P1 O2 Na1 121.6(7) . 4_554 ?
Al1 O2 Na1 98.1(7) . 4_554 ?
Na1 O2 Na1 31.3(4) . 4_554 ?
P1 O3 Al1 132.9(4) . 4 ?
P1 O3 Na1 122.7(6) . 3_655 ?
Al1 O3 Na1 100.0(7) 4 3_655 ?
P1 O3 Na1 107.4(7) . 2_545 ?
Al1 O3 Na1 119.7(7) 4 2_545 ?
Na1 O3 Na1 29.85(11) 3_655 2_545 ?
P1 O3 Na1 89.1(7) . . ?
Al1 O3 Na1 133.7(5) 4 . ?
Na1 O3 Na1 57.7(3) 3_655 . ?
Na1 O3 Na1 27.9(2) 2_545 . ?
P1 O3 Na1 115.9(5) . 4 ?
Al1 O3 Na1 92.7(4) 4 4 ?
Na1 O3 Na1 27.1(7) 3_655 4 ?
Na1 O3 Na1 54.8(5) 2_545 4 ?
Na1 O3 Na1 81.5(5) . 4 ?

loop_
_geom_bond_atom_site_label_1
_geom_bond_atom_site_label_2
_geom_bond_distance
_geom_bond_site_symmetry_2
_geom_bond_publ_flag
P1 O2 1.521(7) 8_666 ?
P1 O2 1.521(7) . ?
P1 O3 1.531(6) 8_666 ?
P1 O3 1.531(6) . ?
P1 Na1 3.090(15) 8_666 ?
P1 Na1 3.090(15) . ?
P1 Na1 3.341(18) 2_545 ?
P1 Na1 3.341(18) 6_656 ?
P1 Na1 3.429(16) 3_655 ?
P1 Na1 3.429(16) 7_656 ?
Al1 O2 1.846(7) . ?
Al1 O2 1.846(7) 8_665 ?
Al1 O1 1.849(4) . ?
Al1 O1 1.849(4) 3_664 ?
Al1 O3 1.872(6) 6_656 ?
Al1 O3 1.872(6) 2_544 ?
Al1 Na1 3.250(17) 5 ?
Al1 Na1 3.250(17) 4_554 ?
Al1 Na1 3.43(3) 8_665 ?
Al1 Na1 3.43(3) . ?
Na1 Na1 1.276(10) 2_545 ?
Na1 Na1 1.276(10) 4_554 ?
Na1 O2 2.26(2) . ?
Na1 O3 2.350(17) 3_654 ?
Na1 O2 2.43(3) 2_545 ?
Na1 Na1 2.461(10) 3_654 ?
Na1 Na1 2.461(10) 3_655 ?
Na1 O3 2.55(2) 4_554 ?
Na1 O3 2.71(2) . ?
Na1 O3 2.78(4) 2_544 ?
Na1 Al1 3.250(17) 2_545 ?
O1 Al1 1.849(4) 3_665 ?
O2 Na1 2.43(3) 4_554 ?
O3 Al1 1.872(6) 4 ?
O3 Na1 2.351(17) 3_655 ?
O3 Na1 2.55(2) 2_545 ?
O3 Na1 2.78(4) 4 ?

loop_
_geom_torsion_atom_site_label_1
_geom_torsion_atom_site_label_2
_geom_torsion_atom_site_label_3
_geom_torsion_atom_site_label_4
_geom_torsion
_geom_torsion_site_symmetry_1
_geom_torsion_site_symmetry_2
_geom_torsion_site_symmetry_3
_geom_torsion_site_symmetry_4
_geom_torsion_publ_flag
O2 Al1 O1 Al1 108.5(2) . . . 3_665 ?
O1 Al1 O1 Al1 -73.0(2) 3_664 . . 3_665 ?
O3 Al1 O1 Al1 13.3(2) 6_656 . . 3_665 ?
O3 Al1 O1 Al1 -160.7(2) 2_544 . . 3_665 ?
Na1 Al1 O1 Al1 26.1(9) 5 . . 3_665 ?
Na1 Al1 O1 Al1 155.3(6) 4_554 . . 3_665 ?
Na1 Al1 O1 Al1 -3.0(9) 8_665 . . 3_665 ?
Na1 Al1 O1 Al1 145.0(5) . . . 3_665 ?
O2 P1 O2 Al1 61.4(6) 8_666 . . . ?
O3 P1 O2 Al1 -55.3(7) 8_666 . . . ?
O3 P1 O2 Al1 -177.9(6) . . . . ?
Na1 P1 O2 Al1 12.3(11) 8_666 . . . ?
Na1 P1 O2 Al1 167.3(12) . . . . ?
Na1 P1 O2 Al1 156.0(8) 2_545 . . . ?
Na1 P1 O2 Al1 -6.8(10) 6_656 . . . ?
Na1 P1 O2 Al1 151.5(8) 3_655 . . . ?
Na1 P1 O2 Al1 -25.0(8) 7_656 . . . ?
O2 P1 O2 Na1 -105.9(9) 8_666 . . . ?
O3 P1 O2 Na1 137.5(9) 8_666 . . . ?
O3 P1 O2 Na1 14.8(9) . . . . ?
Na1 P1 O2 Na1 -155.0(6) 8_666 . . . ?
Na1 P1 O2 Na1 -11.3(7) 2_545 . . . ?
Na1 P1 O2 Na1 -174.0(5) 6_656 . . . ?
Na1 P1 O2 Na1 -15.7(7) 3_655 . . . ?
Na1 P1 O2 Na1 167.7(4) 7_656 . . . ?
O2 P1 O2 Na1 -137.0(12) 8_666 . . 4_554 ?
O3 P1 O2 Na1 106.3(12) 8_666 . . 4_554 ?
O3 P1 O2 Na1 -16.3(12) . . . 4_554 ?
Na1 P1 O2 Na1 173.9(4) 8_666 . . 4_554 ?
Na1 P1 O2 Na1 -31.1(8) . . . 4_554 ?
Na1 P1 O2 Na1 -42.4(10) 2_545 . . 4_554 ?
Na1 P1 O2 Na1 154.8(6) 6_656 . . 4_554 ?
Na1 P1 O2 Na1 -46.9(7) 3_655 . . 4_554 ?
Na1 P1 O2 Na1 136.6(9) 7_656 . . 4_554 ?
O2 Al1 O2 P1 85.2(6) 8_665 . . . ?
O1 Al1 O2 P1 -93.5(7) . . . . ?
O3 Al1 O2 P1 -6.0(7) 6_656 . . . ?
O3 Al1 O2 P1 -179.6(7) 2_544 . . . ?
Na1 Al1 O2 P1 38.4(8) 5 . . . ?
Na1 Al1 O2 P1 164.3(12) 4_554 . . . ?
Na1 Al1 O2 P1 48.3(9) 8_665 . . . ?
Na1 Al1 O2 P1 -166.9(13) . . . . ?
O2 Al1 O2 Na1 -107.9(11) 8_665 . . . ?
O1 Al1 O2 Na1 73.4(10) . . . . ?
O3 Al1 O2 Na1 160.9(10) 6_656 . . . ?
O3 Al1 O2 Na1 -12.8(10) 2_544 . . . ?
Na1 Al1 O2 Na1 -154.7(6) 5 . . . ?
Na1 Al1 O2 Na1 -28.9(7) 4_554 . . . ?
Na1 Al1 O2 Na1 -144.8(7) 8_665 . . . ?
O2 Al1 O2 Na1 -79.1(9) 8_665 . . 4_554 ?
O1 Al1 O2 Na1 102.3(9) . . . 4_554 ?
O3 Al1 O2 Na1 -170.2(9) 6_656 . . 4_554 ?
O3 Al1 O2 Na1 16.1(9) 2_544 . . 4_554 ?
Na1 Al1 O2 Na1 -125.8(6) 5 . . 4_554 ?
Na1 Al1 O2 Na1 -115.9(6) 8_665 . . 4_554 ?
Na1 Al1 O2 Na1 28.9(7) . . . 4_554 ?
O2 P1 O3 Al1 -90.9(6) 8_666 . . 4 ?
O2 P1 O3 Al1 146.7(5) . . . 4 ?
O3 P1 O3 Al1 25.8(4) 8_666 . . 4 ?
Na1 P1 O3 Al1 -46.7(11) 8_666 . . 4 ?
Na1 P1 O3 Al1 158.4(10) . . . 4 ?
Na1 P1 O3 Al1 179.8(12) 2_545 . . 4 ?
Na1 P1 O3 Al1 -15.3(18) 6_656 . . 4 ?
Na1 P1 O3 Al1 -151.7(16) 3_655 . . 4 ?
Na1 P1 O3 Al1 28.6(17) 7_656 . . 4 ?
O2 P1 O3 Na1 60.8(14) 8_666 . . 3_655 ?
O2 P1 O3 Na1 -61.6(14) . . . 3_655 ?
O3 P1 O3 Na1 177.6(14) 8_666 . . 3_655 ?
Na1 P1 O3 Na1 105.0(9) 8_666 . . 3_655 ?
Na1 P1 O3 Na1 -49.9(7) . . . 3_655 ?
Na1 P1 O3 Na1 -28.5(6) 2_545 . . 3_655 ?
Na1 P1 O3 Na1 136.4(4) 6_656 . . 3_655 ?
Na1 P1 O3 Na1 -179.72(17) 7_656 . . 3_655 ?
O2 P1 O3 Na1 89.3(10) 8_666 . . 2_545 ?
O2 P1 O3 Na1 -33.2(10) . . . 2_545 ?
O3 P1 O3 Na1 -154.0(10) 8_666 . . 2_545 ?
Na1 P1 O3 Na1 133.5(5) 8_666 . . 2_545 ?
Na1 P1 O3 Na1 -21.4(3) . . . 2_545 ?
Na1 P1 O3 Na1 164.8(8) 6_656 . . 2_545 ?
Na1 P1 O3 Na1 28.5(6) 3_655 . . 2_545 ?
Na1 P1 O3 Na1 -151.2(7) 7_656 . . 2_545 ?
O2 P1 O3 Na1 110.7(9) 8_666 . . . ?
O2 P1 O3 Na1 -11.8(9) . . . . ?
O3 P1 O3 Na1 -132.6(9) 8_666 . . . ?
Na1 P1 O3 Na1 154.9(6) 8_666 . . . ?
Na1 P1 O3 Na1 21.4(3) 2_545 . . . ?
Na1 P1 O3 Na1 -173.8(9) 6_656 . . . ?
Na1 P1 O3 Na1 49.9(7) 3_655 . . . ?
Na1 P1 O3 Na1 -129.9(9) 7_656 . . . ?
O2 P1 O3 Na1 30.6(8) 8_666 . . 4 ?
O2 P1 O3 Na1 -91.8(8) . . . 4 ?
O3 P1 O3 Na1 147.4(8) 8_666 . . 4 ?
Na1 P1 O3 Na1 74.8(8) 8_666 . . 4 ?
Na1 P1 O3 Na1 -80.1(4) . . . 4 ?
Na1 P1 O3 Na1 -58.7(5) 2_545 . . 4 ?
Na1 P1 O3 Na1 106.2(12) 6_656 . . 4 ?
Na1 P1 O3 Na1 -30.2(9) 3_655 . . 4 ?
Na1 P1 O3 Na1 150.1(10) 7_656 . . 4 ?
